data_7044290
loop_
_publ_author_name
'Yu, Qiong'
'Cheng, Guangbin'
'Ju, Xuehai'
'Lu, Chunxu'
'Lin, Qiuhan'
'Yang, Hongwei'

_publ_section_title
;
 An interesting 1,4,2,5-dioxadiazine-furazan system: structural
 modification by incorporating versatile functionalities
;
_journal_name_full 'Dalton Trans.'
_journal_paper_doi 10.1039/C7DT02098H
_journal_year 2017
_chemical_formula_moiety '2(C H5 N6), C6 N10 O8'
_chemical_formula_sum 'C8 H10 N22 O8'
_chemical_formula_weight 542.38
_chemical_name_systematic
; 
 ? 
;
_space_group_IT_number 14
_symmetry_cell_setting monoclinic
_symmetry_space_group_name_Hall '-P 2yn'
_symmetry_space_group_name_H-M 'P 1 21/n 1'
_atom_sites_solution_hydrogens geom
_atom_sites_solution_primary direct
_atom_sites_solution_secondary difmap
_audit_creation_method SHELXL-97
_audit_update_record
;
2016-05-03 deposited with the CCDC.
2017-09-19 downloaded from the CCDC.
;
_cell_angle_alpha 90.00
_cell_angle_beta 96.477(4)
_cell_angle_gamma 90.00
_cell_formula_units_Z 2
_cell_length_a 13.3360(14)
_cell_length_b 4.4928(5)
_cell_length_c 16.633(2)
_cell_measurement_reflns_used 971
_cell_measurement_temperature 173(2)
_cell_measurement_theta_max 24.91
_cell_measurement_theta_min 3.72
_cell_volume 990.22(19)
_computing_structure_refinement 'SHELXL-97 (Sheldrick, 2008)'
_computing_structure_solution 'SHELXS-97 (Sheldrick, 2008)'
_diffrn_ambient_temperature 173(2)
_diffrn_measured_fraction_theta_full 0.985
_diffrn_measured_fraction_theta_max 0.985
_diffrn_measurement_device_type 'PHOTON100 CMOS detector'
_diffrn_measurement_method 'omega scan'
_diffrn_radiation_monochromator 'TRIUMPH curved crystal monochromator'
_diffrn_radiation_source 'fine-focus sealed tube'
_diffrn_radiation_type MoK\a
_diffrn_radiation_wavelength 0.71073
_diffrn_reflns_av_R_equivalents 0.0669
_diffrn_reflns_av_sigmaI/netI 0.0697
_diffrn_reflns_limit_h_max 16
_diffrn_reflns_limit_h_min -16
_diffrn_reflns_limit_k_max 5
_diffrn_reflns_limit_k_min -5
_diffrn_reflns_limit_l_max 19
_diffrn_reflns_limit_l_min -19
_diffrn_reflns_number 5412
_diffrn_reflns_theta_full 25.44
_diffrn_reflns_theta_max 25.44
_diffrn_reflns_theta_min 3.07
_exptl_absorpt_coefficient_mu 0.159
_exptl_absorpt_correction_T_max 0.7452
_exptl_absorpt_correction_T_min 0.6797
_exptl_absorpt_correction_type multi-scan
_exptl_absorpt_process_details 'SADABS (Bruker, 2012)'
_exptl_crystal_density_diffrn 1.819
_exptl_crystal_density_method 'not measured'
_exptl_crystal_description plate
_exptl_crystal_F_000 552
_exptl_crystal_size_max 0.17
_exptl_crystal_size_mid 0.15
_exptl_crystal_size_min 0.07
_refine_diff_density_max 0.224
_refine_diff_density_min -0.257
_refine_diff_density_rms 0.059
_refine_ls_extinction_method none
_refine_ls_goodness_of_fit_ref 1.033
_refine_ls_hydrogen_treatment mixed
_refine_ls_matrix_type full
_refine_ls_number_parameters 187
_refine_ls_number_reflns 1814
_refine_ls_number_restraints 11
_refine_ls_restrained_S_all 1.032
_refine_ls_R_factor_all 0.0959
_refine_ls_R_factor_gt 0.0433
_refine_ls_shift/su_max 0.000
_refine_ls_shift/su_mean 0.000
_refine_ls_structure_factor_coef Fsqd
_refine_ls_weighting_details 'calc w=1/[\s^2^(Fo^2^)+(0.0434P)^2^+0.0000P] where P=(Fo^2^+2Fc^2^)/3'
_refine_ls_weighting_scheme calc
_refine_ls_wR_factor_gt 0.0845
_refine_ls_wR_factor_ref 0.1008
_reflns_number_gt 1170
_reflns_number_total 1814
_reflns_threshold_expression >2sigma(I)
_cod_data_source_file c7dt02098h2.cif
_cod_data_source_block 1_CCDC4
_cod_depositor_comments
;
The following automatic conversions were performed:

'_symmetry_cell_setting' value 'Monoclinic' changed to 'monoclinic'
according to
/home/data/users/saulius/crontab/automatic-downloads/rss-feeds/RSC/lib/dictionaries/cif_core.dic
dictionary named 'cif_core.dic' version 2.4.2 from 2011-04-26.

Automatic conversion script
Id: cif_fix_values 4973 2017-02-22 13:04:09Z antanas 
;
_cod_original_cell_volume 990.2(2)
_cod_original_sg_symbol_Hall '-P 2yn  '
_cod_original_sg_symbol_H-M 'P2(1)/n  '
_cod_database_code 7044290

loop_
_symmetry_equiv_pos_as_xyz
'x, y, z'
'-x+1/2, y+1/2, -z+1/2'
'-x, -y, -z'
'x-1/2, -y-1/2, z-1/2'

loop_
_atom_site_label
_atom_site_type_symbol
_atom_site_fract_x
_atom_site_fract_y
_atom_site_fract_z
_atom_site_U_iso_or_equiv
_atom_site_adp_type
_atom_site_occupancy
_atom_site_symmetry_multiplicity
_atom_site_calc_flag
_atom_site_refinement_flags
C1 C 0.53436(19) 0.4570(6) 0.07454(14) 0.0165(6) Uani 1 1 d .
C2 C 0.55343(18) 0.4853(6) 0.23377(14) 0.0184(6) Uani 1 1 d .
C3 C 0.57804(19) 0.3793(6) 0.15679(15) 0.0170(6) Uani 1 1 d .
C4 C 0.68037(19) 0.5701(6) 0.52087(16) 0.0199(6) Uani 1 1 d .
N1 N 0.52378(16) 0.3197(5) -0.06435(12) 0.0203(5) Uani 1 1 d .
N2 N 0.61291(16) 0.3517(5) 0.29091(12) 0.0215(5) Uani 1 1 d .
N3 N 0.65086(16) 0.1848(5) 0.16798(13) 0.0230(6) Uani 1 1 d .
N4 N 0.47458(16) 0.6824(5) 0.23900(12) 0.0241(6) Uani 1 1 d .
N5 N 0.46168(17) 0.7774(5) 0.31206(13) 0.0251(6) Uani 1 1 d .
N6 N 0.75514(15) 0.4711(5) 0.57432(13) 0.0218(6) Uani 1 1 d .
N7 N 0.80918(16) 0.2571(5) 0.53961(14) 0.0268(6) Uani 1 1 d .
N8 N 0.76975(17) 0.2252(5) 0.46665(14) 0.0267(6) Uani 1 1 d .
N9 N 0.69013(16) 0.4156(5) 0.45388(13) 0.0211(6) Uani 1 1 d D
H9 H 0.6580(17) 0.427(6) 0.4029(11) 0.025 Uiso 1 1 d D
N10 N 0.77620(18) 0.5729(6) 0.65352(14) 0.0307(6) Uani 1 1 d D
H10A H 0.8370(15) 0.665(6) 0.6570(17) 0.037 Uiso 1 1 d D
H10B H 0.7661(19) 0.414(5) 0.6867(15) 0.037 Uiso 1 1 d D
N11 N 0.61312(17) 0.7738(6) 0.53339(14) 0.0254(6) Uani 1 1 d D
H11A H 0.6159(19) 0.862(6) 0.5828(11) 0.031 Uiso 1 1 d D
H11B H 0.5694(17) 0.811(6) 0.4900(12) 0.031 Uiso 1 1 d D
O1 O 0.56377(14) 0.2658(4) 0.01861(10) 0.0243(5) Uani 1 1 d .
O2 O 0.67395(13) 0.1634(4) 0.25048(10) 0.0253(5) Uani 1 1 d .
O3 O 0.38562(14) 0.9413(5) 0.31652(11) 0.0377(6) Uani 1 1 d .
O4 O 0.51949(14) 0.7159(5) 0.37456(11) 0.0325(6) Uani 1 1 d .

loop_
_atom_site_aniso_label
_atom_site_aniso_U_11
_atom_site_aniso_U_22
_atom_site_aniso_U_33
_atom_site_aniso_U_23
_atom_site_aniso_U_13
_atom_site_aniso_U_12
C1 0.0207(14) 0.0155(15) 0.0136(14) -0.0038(12) 0.0033(11) -0.0061(13)
C2 0.0180(14) 0.0233(15) 0.0131(14) -0.0019(12) -0.0011(11) -0.0039(13)
C3 0.0180(14) 0.0179(15) 0.0147(14) -0.0024(11) 0.0011(11) -0.0034(12)
C4 0.0178(14) 0.0222(17) 0.0191(15) 0.0013(13) -0.0003(12) -0.0012(13)
N1 0.0258(13) 0.0244(14) 0.0098(12) -0.0018(10) -0.0023(9) -0.0029(12)
N2 0.0237(13) 0.0247(13) 0.0156(12) -0.0030(10) 0.0002(10) 0.0036(11)
N3 0.0265(13) 0.0280(14) 0.0135(12) -0.0041(10) -0.0020(10) 0.0005(12)
N4 0.0263(13) 0.0350(15) 0.0107(12) -0.0056(11) 0.0003(10) 0.0058(12)
N5 0.0267(13) 0.0319(15) 0.0159(14) -0.0031(11) -0.0015(10) 0.0033(12)
N6 0.0194(12) 0.0268(14) 0.0186(12) -0.0011(11) -0.0010(10) 0.0050(11)
N7 0.0224(13) 0.0285(15) 0.0291(15) 0.0000(11) 0.0008(11) 0.0065(12)
N8 0.0267(13) 0.0284(15) 0.0243(14) 0.0004(11) -0.0003(11) 0.0072(12)
N9 0.0228(13) 0.0237(14) 0.0156(13) 0.0010(11) -0.0029(10) 0.0051(11)
N10 0.0278(14) 0.0434(18) 0.0186(14) -0.0057(12) -0.0070(11) 0.0027(13)
N11 0.0256(13) 0.0347(16) 0.0145(14) -0.0047(11) -0.0040(11) 0.0106(12)
O1 0.0387(11) 0.0229(11) 0.0103(10) -0.0018(8) -0.0022(8) 0.0076(9)
O2 0.0298(11) 0.0309(11) 0.0142(10) -0.0025(8) -0.0018(8) 0.0108(9)
O3 0.0297(12) 0.0599(16) 0.0222(12) -0.0109(10) -0.0030(9) 0.0265(12)
O4 0.0349(12) 0.0474(14) 0.0129(11) -0.0033(9) -0.0068(9) 0.0150(10)

loop_
_atom_type_symbol
_atom_type_description
_atom_type_scat_dispersion_real
_atom_type_scat_dispersion_imag
_atom_type_scat_source
C C 0.0033 0.0016 'International Tables Vol C Tables 4.2.6.8 and 6.1.1.4'
H H 0.0000 0.0000 'International Tables Vol C Tables 4.2.6.8 and 6.1.1.4'
N N 0.0061 0.0033 'International Tables Vol C Tables 4.2.6.8 and 6.1.1.4'
O O 0.0106 0.0060 'International Tables Vol C Tables 4.2.6.8 and 6.1.1.4'

loop_
_geom_angle_atom_site_label_1
_geom_angle_atom_site_label_2
_geom_angle_atom_site_label_3
_geom_angle
_geom_angle_site_symmetry_1
N1 C1 O1 129.0(2) 3_665
N1 C1 C3 119.0(2) 3_665
O1 C1 C3 112.0(2) .
N2 C2 N4 130.4(2) .
N2 C2 C3 108.3(2) .
N4 C2 C3 121.3(2) .
N3 C3 C2 109.6(2) .
N3 C3 C1 120.2(2) .
C2 C3 C1 130.1(2) .
N11 C4 N9 128.9(2) .
N11 C4 N6 126.7(2) .
N9 C4 N6 104.3(2) .
C1 N1 O1 114.5(2) 3_665
C2 N2 O2 105.40(19) .
C3 N3 O2 105.6(2) .
N5 N4 C2 116.4(2) .
O4 N5 O3 120.2(2) .
O4 N5 N4 124.2(2) .
O3 N5 N4 115.6(2) .
C4 N6 N7 110.0(2) .
C4 N6 N10 125.2(2) .
N7 N6 N10 124.8(2) .
N8 N7 N6 107.5(2) .
N7 N8 N9 108.0(2) .
C4 N9 N8 110.2(2) .
C4 N9 H9 132.2(17) .
N8 N9 H9 117.4(17) .
N6 N10 H10A 107.1(19) .
N6 N10 H10B 106.5(18) .
H10A N10 H10B 120(2) .
C4 N11 H11A 119.1(16) .
C4 N11 H11B 113.4(18) .
H11A N11 H11B 127(2) .
C1 O1 N1 116.47(18) .
N3 O2 N2 111.13(17) .

loop_
_geom_bond_atom_site_label_1
_geom_bond_atom_site_label_2
_geom_bond_distance
_geom_bond_site_symmetry_2
C1 N1 1.268(3) 3_665
C1 O1 1.356(3) .
C1 C3 1.467(3) .
C2 N2 1.312(3) .
C2 N4 1.385(3) .
C2 C3 1.438(3) .
C3 N3 1.304(3) .
C4 N11 1.314(3) .
C4 N9 1.332(3) .
C4 N6 1.335(3) .
N1 C1 1.268(3) 3_665
N1 O1 1.442(3) .
N2 O2 1.398(3) .
N3 O2 1.375(3) .
N4 N5 1.317(3) .
N5 O4 1.253(3) .
N5 O3 1.262(3) .
N6 N7 1.368(3) .
N6 N10 1.393(3) .
N7 N8 1.275(3) .
N8 N9 1.362(3) .
N9 H9 0.907(17) .
N10 H10A 0.907(17) .
N10 H10B 0.922(17) .
N11 H11A 0.909(17) .
N11 H11B 0.892(16) .
